data_4300734
_journal_name_full 'Inorganic Chemistry'
_journal_paper_doi 10.1021/ic052032z
_journal_year 2006
_chemical_formula_moiety 'C32 H31 B1 Cu1 N4 P1 S2'
_chemical_formula_sum 'C32 H31 B Cu N4 P S2'
_chemical_formula_weight 641.05
_chemical_name_common '[Cu(PhBm)(PPh3)]'
_space_group_IT_number 14
_symmetry_cell_setting monoclinic
_symmetry_space_group_name_Hall '-P 2yn'
_symmetry_space_group_name_H-M 'P 1 21/n 1'
_cell_angle_alpha 90
_cell_angle_beta 97.3220(10)
_cell_angle_gamma 90
_cell_formula_units_Z 4
_cell_length_a 10.4991(3)
_cell_length_b 17.4448(4)
_cell_length_c 16.6193(5)
_cell_measurement_temperature 123(2)
_cell_volume 3019.08(14)
_diffrn_ambient_temperature 123(2)
_exptl_crystal_density_diffrn 1.41
_cod_original_sg_symbol_H-M 'P 21/n'
_cod_original_formula_sum 'C32 H31 B1 Cu1 N4 P1 S2'
_cod_database_code 4300734

loop_
_symmetry_equiv_pos_as_xyz
'x, y, z'
'-x+1/2, y+1/2, -z+1/2'
'-x, -y, -z'
'x-1/2, -y-1/2, z-1/2'

loop_
_atom_site_label
_atom_site_type_symbol
_atom_site_fract_x
_atom_site_fract_y
_atom_site_fract_z
_atom_site_U_iso_or_equiv
_atom_site_adp_type
_atom_site_occupancy
_atom_site_symmetry_multiplicity
_atom_site_calc_flag
_atom_site_refinement_flags
_atom_site_disorder_assembly
_atom_site_disorder_group
S2 S -0.03316(7) 0.51409(4) 0.75521(5) 0.02460(18) Uani 1 1 d . . .
H1 H 0.1827 0.4023 0.7421 0.014(7) Uiso 1 1 d . . .
Cu1 Cu 0.01952(3) 0.384950(19) 0.76572(2) 0.02078(11) Uani 1 1 d . . .
P1 P 0.01016(7) 0.32322(4) 0.88137(4) 0.01845(17) Uani 1 1 d . . .
S1 S -0.00022(8) 0.31776(4) 0.64646(5) 0.02704(19) Uani 1 1 d . . .
N4 N 0.1258(2) 0.63705(13) 0.75459(14) 0.0226(6) Uani 1 1 d . . .
N3 N 0.2197(2) 0.52985(13) 0.72743(14) 0.0197(5) Uani 1 1 d . . .
C7 C 0.2496(3) 0.65529(16) 0.74237(18) 0.0244(7) Uani 1 1 d . . .
H7 H 0.2871 0.7049 0.7455 0.029 Uiso 1 1 calc R . .
C16 C 0.2740(3) 0.34169(16) 0.92336(19) 0.0236(7) Uani 1 1 d . . .
H16 H 0.2779 0.3378 0.8667 0.028 Uiso 1 1 calc R . .
C22 C -0.1877(3) 0.30297(17) 0.98261(18) 0.0241(7) Uani 1 1 d . . .
H22 H -0.1841 0.2496 0.9716 0.029 Uiso 1 1 calc R . .
C11 C 0.5990(3) 0.42038(18) 0.7983(2) 0.0329(8) Uani 1 1 d . . .
H11 H 0.6497 0.4334 0.8479 0.04 Uiso 1 1 calc R . .
C15 C 0.1566(3) 0.33458(15) 0.95318(17) 0.0193(6) Uani 1 1 d . . .
C9 C 0.3915(3) 0.42290(15) 0.71391(17) 0.0200(6) Uani 1 1 d . . .
C25 C -0.2019(3) 0.45838(17) 1.01313(18) 0.0262(7) Uani 1 1 d . . .
H25 H -0.2073 0.5118 1.0233 0.031 Uiso 1 1 calc R . .
C26 C -0.1224(3) 0.43197(16) 0.95893(18) 0.0231(7) Uani 1 1 d . . .
H26 H -0.0745 0.4674 0.9315 0.028 Uiso 1 1 calc R . .
C6 C 0.3071(3) 0.58969(16) 0.72531(17) 0.0235(7) Uani 1 1 d . . .
H6 H 0.393 0.5848 0.7137 0.028 Uiso 1 1 calc R . .
C21 C -0.1121(3) 0.35351(16) 0.94423(16) 0.0180(6) Uani 1 1 d . . .
C27 C -0.0174(3) 0.21983(15) 0.87738(17) 0.0191(6) Uani 1 1 d . . .
C20 C 0.1540(3) 0.34021(18) 1.03660(18) 0.0290(7) Uani 1 1 d . . .
H20 H 0.0747 0.3354 1.0579 0.035 Uiso 1 1 calc R . .
C3 C 0.1297(3) 0.44527(17) 0.48323(19) 0.0278(7) Uani 1 1 d . . .
H3 H 0.131 0.4626 0.4291 0.033 Uiso 1 1 calc R . .
N1 N 0.1716(2) 0.43105(13) 0.61680(14) 0.0201(5) Uani 1 1 d . . .
N2 N 0.0514(2) 0.38918(14) 0.50870(14) 0.0248(6) Uani 1 1 d . . .
C1 C 0.0763(3) 0.38124(16) 0.59029(17) 0.0217(6) Uani 1 1 d . . .
C18 C 0.3814(3) 0.36015(17) 1.0583(2) 0.0316(8) Uani 1 1 d . . .
H18 H 0.4578 0.3692 1.0942 0.038 Uiso 1 1 calc R . .
C14 C 0.4495(3) 0.38320(15) 0.65509(18) 0.0220(6) Uani 1 1 d . . .
H14 H 0.3993 0.3695 0.6056 0.026 Uiso 1 1 calc R . .
C5 C 0.1081(3) 0.56020(15) 0.74579(16) 0.0201(6) Uani 1 1 d . . .
C12 C 0.6541(3) 0.38179(17) 0.73806(19) 0.0292(7) Uani 1 1 d . . .
H12 H 0.7425 0.3685 0.7459 0.035 Uiso 1 1 calc R . .
C31 C -0.0022(3) 0.09462(16) 0.93924(19) 0.0265(7) Uani 1 1 d . . .
H31 H 0.0349 0.0616 0.9813 0.032 Uiso 1 1 calc R . .
C10 C 0.4701(3) 0.43981(17) 0.78587(19) 0.0270(7) Uani 1 1 d . . .
H10 H 0.4339 0.4656 0.8279 0.032 Uiso 1 1 calc R . .
C13 C 0.5790(3) 0.36326(16) 0.6673(2) 0.0279(7) Uani 1 1 d . . .
H13 H 0.6156 0.3365 0.626 0.033 Uiso 1 1 calc R . .
B1 B 0.2404(3) 0.44393(18) 0.7049(2) 0.0209(7) Uani 1 1 d . . .
C23 C -0.2677(3) 0.32936(17) 1.03647(19) 0.0278(7) Uani 1 1 d . . .
H23 H -0.3185 0.2943 1.0624 0.033 Uiso 1 1 calc R . .
C32 C 0.0363(3) 0.17046(16) 0.93825(17) 0.0223(7) Uani 1 1 d . . .
H32 H 0.1 0.189 0.9795 0.027 Uiso 1 1 calc R . .
C29 C -0.1464(3) 0.11471(17) 0.81791(19) 0.0275(7) Uani 1 1 d . . .
H29 H -0.209 0.0957 0.7764 0.033 Uiso 1 1 calc R . .
C30 C -0.0942(3) 0.06657(16) 0.87954(19) 0.0265(7) Uani 1 1 d . . .
H30 H -0.1214 0.0147 0.8809 0.032 Uiso 1 1 calc R . .
C24 C -0.2734(3) 0.40767(18) 1.05258(18) 0.0280(7) Uani 1 1 d . . .
H24 H -0.3264 0.426 1.0907 0.034 Uiso 1 1 calc R . .
C28 C -0.1076(3) 0.19110(16) 0.81633(18) 0.0242(7) Uani 1 1 d . . .
H28 H -0.1429 0.2236 0.7733 0.029 Uiso 1 1 calc R . .
C2 C 0.2036(3) 0.47061(17) 0.54947(18) 0.0259(7) Uani 1 1 d . . .
H2 H 0.2675 0.5093 0.5504 0.031 Uiso 1 1 calc R . .
C8 C 0.0286(3) 0.69152(17) 0.7734(2) 0.0351(8) Uani 1 1 d . . .
H8A H -0.0555 0.6761 0.7455 0.053 Uiso 1 1 calc R . .
H8B H 0.0501 0.7428 0.7551 0.053 Uiso 1 1 calc R . .
H8C H 0.0257 0.6923 0.8321 0.053 Uiso 1 1 calc R . .
C19 C 0.2651(3) 0.35270(19) 1.0885(2) 0.0359(8) Uani 1 1 d . . .
H19 H 0.2619 0.3562 1.1453 0.043 Uiso 1 1 calc R . .
C17 C 0.3857(3) 0.35443(17) 0.9761(2) 0.0291(7) Uani 1 1 d . . .
H17 H 0.4655 0.3592 0.9554 0.035 Uiso 1 1 calc R . .
C4 C -0.0447(3) 0.34579(19) 0.45656(19) 0.0362(8) Uani 1 1 d . . .
H4A H -0.0041 0.301 0.4349 0.054 Uiso 1 1 calc R . .
H4B H -0.0822 0.3783 0.4116 0.054 Uiso 1 1 calc R . .
H4C H -0.1123 0.3288 0.488 0.054 Uiso 1 1 calc R . .

loop_
_atom_site_aniso_label
_atom_site_aniso_U_11
_atom_site_aniso_U_22
_atom_site_aniso_U_33
_atom_site_aniso_U_23
_atom_site_aniso_U_13
_atom_site_aniso_U_12
S2 0.0196(4) 0.0221(4) 0.0328(5) 0.0048(3) 0.0057(3) 0.0018(3)
Cu1 0.02073(19) 0.02099(19) 0.0206(2) 0.00316(15) 0.00244(14) -0.00101(15)
P1 0.0196(4) 0.0170(4) 0.0186(4) 0.0019(3) 0.0022(3) -0.0005(3)
S1 0.0330(4) 0.0238(4) 0.0245(4) -0.0022(3) 0.0047(3) -0.0079(3)
N4 0.0268(14) 0.0210(13) 0.0208(14) 0.0007(10) 0.0060(11) 0.0013(11)
N3 0.0191(13) 0.0226(13) 0.0182(13) 0.0020(10) 0.0047(10) 0.0004(10)
C7 0.0284(17) 0.0210(16) 0.0243(17) -0.0026(13) 0.0055(14) -0.0082(14)
C16 0.0250(17) 0.0205(16) 0.0252(17) 0.0004(13) 0.0029(14) 0.0043(13)
C22 0.0235(16) 0.0217(16) 0.0272(18) -0.0013(13) 0.0038(14) 0.0003(13)
C11 0.0255(17) 0.0386(19) 0.032(2) 0.0018(15) -0.0044(15) 0.0010(15)
C15 0.0212(15) 0.0132(14) 0.0224(16) 0.0025(12) -0.0015(13) 0.0002(12)
C9 0.0204(15) 0.0158(14) 0.0240(17) 0.0046(12) 0.0034(13) -0.0025(12)
C25 0.0264(17) 0.0232(16) 0.0277(18) -0.0069(13) -0.0017(14) 0.0020(13)
C26 0.0220(16) 0.0218(16) 0.0251(17) 0.0008(13) 0.0010(13) -0.0030(13)
C6 0.0217(16) 0.0254(16) 0.0233(17) 0.0024(13) 0.0023(13) -0.0049(13)
C21 0.0157(14) 0.0244(16) 0.0128(15) 0.0012(12) -0.0018(12) 0.0019(12)
C27 0.0203(15) 0.0195(15) 0.0188(16) 0.0010(12) 0.0073(12) -0.0004(12)
C20 0.0236(17) 0.0381(19) 0.0246(18) 0.0059(14) 0.0004(14) -0.0054(14)
C3 0.0309(18) 0.0313(18) 0.0223(17) 0.0051(14) 0.0076(14) -0.0008(14)
N1 0.0199(13) 0.0213(13) 0.0190(13) 0.0019(10) 0.0023(10) 0.0006(10)
N2 0.0283(14) 0.0281(14) 0.0169(14) -0.0021(11) -0.0018(11) -0.0014(12)
C1 0.0220(15) 0.0218(16) 0.0212(16) -0.0019(13) 0.0025(13) 0.0019(13)
C18 0.0238(17) 0.0331(18) 0.034(2) 0.0033(15) -0.0107(15) 0.0018(14)
C14 0.0244(16) 0.0180(15) 0.0237(16) 0.0018(13) 0.0030(13) -0.0008(13)
C5 0.0257(16) 0.0192(15) 0.0150(15) 0.0027(12) 0.0017(13) 0.0032(12)
C12 0.0162(15) 0.0301(17) 0.040(2) 0.0097(15) 0.0002(14) 0.0016(14)
C31 0.0317(18) 0.0203(16) 0.0296(18) 0.0062(13) 0.0120(15) 0.0049(13)
C10 0.0252(17) 0.0297(17) 0.0259(18) -0.0012(14) 0.0021(14) 0.0037(14)
C13 0.0272(17) 0.0216(16) 0.037(2) 0.0048(14) 0.0110(15) 0.0047(13)
B1 0.0234(18) 0.0187(17) 0.0207(18) 0.0011(14) 0.0027(15) 0.0004(14)
C23 0.0242(16) 0.0311(18) 0.0295(18) -0.0001(14) 0.0085(14) -0.0027(14)
C32 0.0254(16) 0.0228(16) 0.0188(16) 0.0000(12) 0.0034(13) 0.0029(13)
C29 0.0285(17) 0.0245(17) 0.0299(18) -0.0069(14) 0.0052(14) -0.0063(14)
C30 0.0322(18) 0.0161(15) 0.0343(19) 0.0004(13) 0.0162(15) -0.0023(13)
C24 0.0201(16) 0.0384(19) 0.0259(18) -0.0074(14) 0.0047(14) 0.0013(14)
C28 0.0262(16) 0.0240(16) 0.0221(17) 0.0018(13) 0.0018(13) 0.0013(13)
C2 0.0239(16) 0.0296(17) 0.0249(18) 0.0057(14) 0.0059(14) -0.0017(14)
C8 0.041(2) 0.0213(17) 0.046(2) -0.0024(15) 0.0161(17) 0.0061(15)
C19 0.035(2) 0.050(2) 0.0214(18) 0.0029(15) -0.0028(15) -0.0003(16)
C17 0.0200(16) 0.0303(17) 0.036(2) 0.0033(14) 0.0011(15) 0.0040(13)
C4 0.044(2) 0.0387(19) 0.0234(18) -0.0020(15) -0.0052(16) -0.0075(16)

loop_
_geom_bond_atom_site_label_1
_geom_bond_atom_site_label_2
_geom_bond_distance
_geom_bond_site_symmetry_2
_geom_bond_publ_flag
S2 C5 1.712(3) . ?
S2 Cu1 2.3210(8) . ?
Cu1 P1 2.2163(8) . ?
Cu1 S1 2.2892(8) . ?
P1 C27 1.826(3) . ?
P1 C21 1.833(3) . ?
P1 C15 1.833(3) . ?
S1 C1 1.713(3) . ?
N4 C5 1.359(3) . ?
N4 C7 1.378(4) . ?
N4 C8 1.457(4) . ?
N3 C5 1.355(3) . ?
N3 C6 1.393(3) . ?
N3 B1 1.567(4) . ?
C7 C6 1.341(4) . ?
C16 C17 1.390(4) . ?
C16 C15 1.392(4) . ?
C22 C23 1.382(4) . ?
C22 C21 1.394(4) . ?
C11 C10 1.384(4) . ?
C11 C12 1.393(4) . ?
C15 C20 1.394(4) . ?
C9 C10 1.395(4) . ?
C9 C14 1.399(4) . ?
C9 B1 1.617(4) . ?
C25 C24 1.379(4) . ?
C25 C26 1.383(4) . ?
C26 C21 1.397(4) . ?
C27 C28 1.390(4) . ?
C27 C32 1.392(4) . ?
C20 C19 1.377(4) . ?
C3 C2 1.339(4) . ?
C3 N2 1.379(4) . ?
N1 C1 1.356(4) . ?
N1 C2 1.392(4) . ?
N1 B1 1.564(4) . ?
N2 C1 1.355(4) . ?
N2 C4 1.455(4) . ?
C18 C17 1.376(4) . ?
C18 C19 1.384(4) . ?
C14 C13 1.393(4) . ?
C12 C13 1.369(4) . ?
C31 C32 1.384(4) . ?
C31 C30 1.383(4) . ?
C23 C24 1.395(4) . ?
C29 C30 1.382(4) . ?
C29 C28 1.395(4) . ?
